data_4510635
loop_
_publ_author_name
'Kulikov, Vladislav'
'Meyer, Gerd'

_publ_section_title
;
 A New Strategy for the Synthetic Assembly of Inorganic--Organic
 Silver(I)-Polyoxometalate Hybrid Structures Employing Noncovalent
 Interactions between Theobromine Ligands
;
_journal_issue 7
_journal_name_full 'Crystal Growth &amp; Design'
_journal_page_first 2916
_journal_paper_doi 10.1021/cg400335y
_journal_volume 13
_journal_year 2013
_chemical_formula_moiety 'C28 H32 Ag2 Cr2 N16 O15, H 0.5O'
_chemical_formula_sum 'C28 H33 Ag2 Cr2 N16 O15.5'
_chemical_formula_weight 1160.9
_chemical_melting_point ?
_chemical_name_common
;
 Bis(ditheobrominesilver)dichromate hemihydrate
;
_chemical_name_systematic
;
 Bis(ditheobrominesilver)dichromate hemihydrate
;
_space_group_IT_number 2
_symmetry_cell_setting triclinic
_symmetry_space_group_name_Hall '-P 1'
_symmetry_space_group_name_H-M 'P -1'
_atom_sites_solution_hydrogens geom
_atom_sites_solution_primary direct
_atom_sites_solution_secondary difmap
_audit_creation_method SHELXL-97
_cell_angle_alpha 80.026(17)
_cell_angle_beta 79.179(17)
_cell_angle_gamma 87.789(16)
_cell_formula_units_Z 1
_cell_length_a 7.1571(10)
_cell_length_b 12.0982(16)
_cell_length_c 12.2560(19)
_cell_measurement_reflns_used 'not measured'
_cell_measurement_temperature 293(2)
_cell_measurement_theta_max 'not measured'
_cell_measurement_theta_min 'not measured'
_cell_volume 1026.6(3)
_computing_cell_refinement 'X-Area, (Stoe, 2001)'
_computing_data_collection 'X-Area, (Stoe, 2001)'
_computing_data_reduction 'X-Area, (Stoe, 2001)'
_computing_molecular_graphics 'Diamond v3.2 (Crystal Impact 2011)'
_computing_publication_material 'Diamond v3.2 (Crystal Impact 2011)'
_computing_structure_refinement 'SHELXL-97 (Sheldrick, 1997)'
_computing_structure_solution 'SHELXS-97 (Sheldrick, 1990)'
_diffrn_ambient_temperature 293(2)
_diffrn_detector_area_resol_mean 'not measured'
_diffrn_measured_fraction_theta_full 0.906
_diffrn_measured_fraction_theta_max 0.906
_diffrn_measurement_device_type 'IPDS I (Stoe & Cie)'
_diffrn_measurement_method '\f scans'
_diffrn_radiation_monochromator graphite
_diffrn_radiation_source 'fine-focus sealed tube'
_diffrn_radiation_type MoK\a
_diffrn_radiation_wavelength 0.71073
_diffrn_reflns_av_R_equivalents 0.0597
_diffrn_reflns_av_sigmaI/netI 0.0866
_diffrn_reflns_limit_h_max 9
_diffrn_reflns_limit_h_min -9
_diffrn_reflns_limit_k_max 15
_diffrn_reflns_limit_k_min -16
_diffrn_reflns_limit_l_max 16
_diffrn_reflns_limit_l_min -16
_diffrn_reflns_number 12388
_diffrn_reflns_theta_full 28.19
_diffrn_reflns_theta_max 28.19
_diffrn_reflns_theta_min 2.62
_diffrn_standards_decay_% 'not measured'
_diffrn_standards_interval_count 'not measured'
_diffrn_standards_interval_time 'not measured'
_diffrn_standards_number 'not measured'
_exptl_absorpt_coefficient_mu 1.543
_exptl_absorpt_correction_T_max 0.6786
_exptl_absorpt_correction_T_min 0.5035
_exptl_absorpt_correction_type numerical
_exptl_absorpt_process_details
;
The absorption correction (X-RED; Stoe & Cie, 2001) 
was performed after optimizing the crystal shape 
using X-SHAPE (Stoe & Cie, 1999).
;
_exptl_crystal_colour orange
_exptl_crystal_density_diffrn 1.879
_exptl_crystal_density_meas ?
_exptl_crystal_density_method 'not measured'
_exptl_crystal_description prism
_exptl_crystal_F_000 579
_exptl_crystal_size_max 0.4
_exptl_crystal_size_mid 0.2
_exptl_crystal_size_min 0.2
_refine_diff_density_max 0.448
_refine_diff_density_min -0.553
_refine_diff_density_rms 0.083
_refine_ls_extinction_coef 'not measured'
_refine_ls_extinction_expression Fc^*^=kFc[1+0.001xFc^2^\l^3^/sin(2\q)]^-1/4^
_refine_ls_extinction_method SHELXL
_refine_ls_goodness_of_fit_ref 0.848
_refine_ls_hydrogen_treatment constr
_refine_ls_matrix_type full
_refine_ls_number_parameters 326
_refine_ls_number_reflns 4589
_refine_ls_number_restraints 0
_refine_ls_restrained_S_all 0.848
_refine_ls_R_factor_all 0.0890
_refine_ls_R_factor_gt 0.0382
_refine_ls_shift/su_max 0.000
_refine_ls_shift/su_mean 0.000
_refine_ls_structure_factor_coef Fsqd
_refine_ls_weighting_details 'calc w=1/[\s^2^(Fo^2^)+(0.0409P)^2^+0.0000P] where P=(Fo^2^+2Fc^2^)/3'
_refine_ls_weighting_scheme calc
_refine_ls_wR_factor_gt 0.0755
_refine_ls_wR_factor_ref 0.0875
_reflns_number_gt 2521
_reflns_number_total 4589
_reflns_threshold_expression >4sigma(I)
_cod_data_source_file cg400335y_si_001.cif
_cod_data_source_block 5
_cod_depositor_comments
;
The following automatic conversions were performed:

'_chemical_melting_point' value 'not measured' was changed to '?' -
the value is undefined or not given.

Automatic conversion script
Id: cif_fix_values 2281 2013-09-26 08:29:07Z andrius 

The following automatic conversions were performed:

'_exptl_crystal_density_meas' value 'not measured' was changed to '?'
- the value is perceived as not measured.

Automatic conversion script
Id: cif_fix_values 3008 2015-01-20 13:52:24Z robertas 
;
_cod_database_code 4510635

loop_
_symmetry_equiv_pos_as_xyz
'x, y, z'
'-x, -y, -z'

loop_
_atom_site_label
_atom_site_type_symbol
_atom_site_fract_x
_atom_site_fract_y
_atom_site_fract_z
_atom_site_U_iso_or_equiv
_atom_site_adp_type
_atom_site_occupancy
_atom_site_symmetry_multiplicity
_atom_site_calc_flag
_atom_site_refinement_flags
_atom_site_disorder_assembly
_atom_site_disorder_group
O1A O 0.3612(15) 0.0076(9) 0.4367(11) 0.158(6) Uani 0.637(9) 1 d P A 1
O2A O 0.1773(17) 0.1879(8) 0.4843(11) 0.078(4) Uani 0.637(9) 1 d P A 1
O3A O 0.2034(9) 0.1348(7) 0.2877(5) 0.101(3) Uani 0.637(9) 1 d P A 1
O1B O 0.2950(16) 0.0030(8) 0.3519(12) 0.068(4) Uani 0.363(9) 1 d P A 2
O2B O 0.249(2) 0.1616(12) 0.4781(16) 0.051(4) Uani 0.363(9) 1 d P A 2
O3B O -0.0080(17) 0.1191(11) 0.3597(10) 0.089(5) Uani 0.363(9) 1 d P A 2
O1C O -0.0479(10) 0.0254(6) 0.4532(6) 0.071(2) Uani 0.50 1 d P . .
O1W O 0.754(4) 0.5488(13) -0.0520(15) 0.115(7) Uani 0.25 1 d P . .
Ag1 Ag 0.57882(5) -0.13120(3) 0.33823(3) 0.05295(14) Uani 1 1 d . . .
Cr1 Cr 0.17407(11) 0.07942(6) 0.42353(7) 0.0520(2) Uani 1 1 d . . .
N9 N 0.7395(4) 0.0034(3) 0.2229(3) 0.0335(8) Uani 1 1 d . A .
N1 N 1.2596(4) 0.0707(2) 0.0389(2) 0.0322(8) Uani 1 1 d . . .
H1 H 1.3696 0.0856 -0.0025 0.039 Uiso 1 1 calc R . .
N3 N 1.0666(4) -0.0604(2) 0.1728(2) 0.0273(7) Uani 1 1 d . A .
N19 N 0.3965(5) -0.2677(3) 0.4330(3) 0.0396(8) Uani 1 1 d . A .
O2 O 1.3790(4) -0.0979(2) 0.1080(2) 0.0415(7) Uani 1 1 d . . .
O16 O 0.1012(5) -0.5979(2) 0.6215(3) 0.0563(9) Uani 1 1 d . . .
N7 N 0.7690(5) 0.1712(3) 0.1132(3) 0.0344(8) Uani 1 1 d . A .
O6 O 1.1606(4) 0.2438(2) -0.0350(3) 0.0557(9) Uani 1 1 d . . .
N17 N 0.2178(5) -0.3501(3) 0.5932(3) 0.0399(8) Uani 1 1 d . A .
C16 C 0.1963(6) -0.5434(3) 0.5379(3) 0.0379(10) Uani 1 1 d . . .
C3 C 1.0425(6) -0.1691(3) 0.2497(3) 0.0396(10) Uani 1 1 d . . .
H3A H 1.1602 -0.2103 0.2417 0.059 Uiso 1 1 calc R . .
H3B H 0.9453 -0.2114 0.2314 0.059 Uiso 1 1 calc R . .
H3C H 1.0063 -0.1564 0.3260 0.059 Uiso 1 1 calc R . .
C14 C 0.3611(5) -0.3755(3) 0.4240(3) 0.0325(9) Uani 1 1 d . . .
C6 C 1.1221(6) 0.1547(3) 0.0281(3) 0.0351(9) Uani 1 1 d . . .
C5 C 0.9444(5) 0.1188(3) 0.0971(3) 0.0283(8) Uani 1 1 d . A .
C2 C 1.2425(5) -0.0326(3) 0.1070(3) 0.0293(9) Uani 1 1 d . . .
C4 C 0.9222(5) 0.0168(3) 0.1660(3) 0.0258(8) Uani 1 1 d . . .
O12 O 0.4255(5) -0.5905(3) 0.2624(3) 0.0603(9) Uani 1 1 d . A .
N13 N 0.4211(5) -0.4270(3) 0.3323(3) 0.0367(8) Uani 1 1 d . A .
N11 N 0.2658(5) -0.5883(3) 0.4415(3) 0.0409(9) Uani 1 1 d . A .
H11 H 0.2368 -0.6573 0.4451 0.049 Uiso 1 1 calc R . .
C7 C 0.7138(7) 0.2811(4) 0.0545(4) 0.0505(12) Uani 1 1 d . . .
H7A H 0.8234 0.3164 0.0052 0.076 Uiso 1 1 calc R . .
H7B H 0.6628 0.3279 0.1090 0.076 Uiso 1 1 calc R . .
H7C H 0.6191 0.2706 0.0112 0.076 Uiso 1 1 calc R . .
C18 C 0.3078(6) -0.2567(3) 0.5357(4) 0.0437(11) Uani 1 1 d . . .
H18 H 0.3080 -0.1908 0.5650 0.052 Uiso 1 1 calc R A .
C8 C 0.6521(6) 0.0992(3) 0.1887(3) 0.0381(10) Uani 1 1 d . . .
H8 H 0.5246 0.1144 0.2143 0.046 Uiso 1 1 calc R A .
C12 C 0.3755(6) -0.5390(3) 0.3396(4) 0.0416(10) Uani 1 1 d . . .
C13 C 0.5353(7) -0.3682(4) 0.2270(4) 0.0512(12) Uani 1 1 d . . .
H13A H 0.5629 -0.4184 0.1732 0.077 Uiso 1 1 calc R A .
H13B H 0.6522 -0.3434 0.2421 0.077 Uiso 1 1 calc R . .
H13C H 0.4652 -0.3045 0.1969 0.077 Uiso 1 1 calc R . .
C15 C 0.2531(5) -0.4284(3) 0.5218(3) 0.0349(9) Uani 1 1 d . A .
C17 C 0.1081(7) -0.3668(4) 0.7086(4) 0.0593(13) Uani 1 1 d . . .
H17A H 0.0602 -0.4420 0.7285 0.089 Uiso 1 1 calc R A .
H17B H 0.0036 -0.3146 0.7130 0.089 Uiso 1 1 calc R . .
H17C H 0.1887 -0.3546 0.7597 0.089 Uiso 1 1 calc R . .

loop_
_atom_site_aniso_label
_atom_site_aniso_U_11
_atom_site_aniso_U_22
_atom_site_aniso_U_33
_atom_site_aniso_U_23
_atom_site_aniso_U_13
_atom_site_aniso_U_12
O1A 0.119(8) 0.140(8) 0.147(9) 0.058(7) 0.057(8) 0.094(6)
O2A 0.121(9) 0.026(4) 0.074(5) -0.009(4) 0.015(6) -0.010(4)
O3A 0.068(5) 0.189(8) 0.057(4) -0.056(5) -0.007(3) -0.008(5)
O1B 0.063(7) 0.037(5) 0.091(9) -0.026(6) 0.031(7) -0.003(5)
O2B 0.087(11) 0.021(6) 0.066(9) -0.015(5) -0.059(9) -0.005(6)
O3B 0.086(9) 0.114(10) 0.087(9) -0.024(8) -0.065(8) 0.038(8)
O1C 0.055(5) 0.065(5) 0.084(5) 0.011(4) -0.005(4) -0.027(4)
O1W 0.20(2) 0.062(10) 0.081(12) -0.011(9) -0.036(13) 0.004(12)
Ag1 0.0363(2) 0.04023(19) 0.0710(3) 0.00699(17) 0.00655(17) -0.01375(14)
Cr1 0.0465(4) 0.0385(4) 0.0720(6) -0.0276(4) 0.0032(4) 0.0014(3)
N9 0.0227(16) 0.0395(18) 0.0339(18) 0.0000(15) 0.0014(14) -0.0060(14)
N1 0.0249(16) 0.0341(16) 0.0311(17) 0.0023(14) 0.0061(14) -0.0084(14)
N3 0.0235(16) 0.0286(15) 0.0256(16) 0.0024(13) 0.0013(13) -0.0075(13)
N19 0.040(2) 0.0272(16) 0.047(2) 0.0051(15) -0.0031(17) -0.0078(14)
O2 0.0297(15) 0.0422(16) 0.0445(17) 0.0030(13) 0.0041(13) 0.0008(13)
O16 0.058(2) 0.0487(17) 0.0516(19) 0.0187(15) -0.0038(16) -0.0266(16)
N7 0.0348(18) 0.0329(17) 0.0322(18) -0.0008(14) -0.0026(15) 0.0012(14)
O6 0.053(2) 0.0398(16) 0.0568(19) 0.0187(15) 0.0094(16) -0.0072(14)
N17 0.037(2) 0.0406(19) 0.040(2) 0.0017(16) -0.0087(16) -0.0086(16)
C16 0.032(2) 0.036(2) 0.044(3) 0.0095(19) -0.017(2) -0.0068(18)
C3 0.037(2) 0.035(2) 0.038(2) 0.0120(18) 0.0012(19) -0.0054(18)
C14 0.026(2) 0.032(2) 0.037(2) 0.0086(17) -0.0113(18) -0.0037(16)
C6 0.040(2) 0.033(2) 0.030(2) -0.0030(17) -0.0011(18) -0.0069(18)
C5 0.028(2) 0.0293(18) 0.0250(19) -0.0002(16) -0.0018(16) -0.0047(16)
C2 0.027(2) 0.035(2) 0.025(2) -0.0033(16) -0.0020(17) -0.0072(17)
C4 0.0242(19) 0.0298(18) 0.0242(19) -0.0039(15) -0.0063(16) -0.0044(16)
O12 0.071(2) 0.0541(19) 0.057(2) -0.0158(18) -0.0071(18) -0.0047(17)
N13 0.0343(18) 0.0353(17) 0.0361(19) 0.0056(15) -0.0052(15) -0.0038(15)
N11 0.043(2) 0.0291(17) 0.050(2) 0.0039(16) -0.0155(18) -0.0102(15)
C7 0.053(3) 0.046(3) 0.050(3) -0.002(2) -0.011(2) 0.012(2)
C18 0.042(2) 0.032(2) 0.057(3) -0.001(2) -0.012(2) -0.0079(19)
C8 0.029(2) 0.046(2) 0.038(2) -0.0062(19) -0.0023(18) -0.0012(19)
C12 0.037(2) 0.042(2) 0.044(3) 0.004(2) -0.013(2) -0.0044(19)
C13 0.052(3) 0.052(3) 0.040(2) 0.011(2) -0.001(2) -0.004(2)
C15 0.030(2) 0.036(2) 0.037(2) 0.0069(18) -0.0119(18) -0.0091(17)
C17 0.063(3) 0.071(3) 0.040(3) -0.004(2) 0.001(2) -0.019(3)

loop_
_atom_type_symbol
_atom_type_description
_atom_type_scat_dispersion_real
_atom_type_scat_dispersion_imag
_atom_type_scat_source
C C 0.0033 0.0016 'International Tables Vol C Tables 4.2.6.8 and 6.1.1.4'
H H 0.0000 0.0000 'International Tables Vol C Tables 4.2.6.8 and 6.1.1.4'
Ag Ag -0.8971 1.1015 'International Tables Vol C Tables 4.2.6.8 and 6.1.1.4'
Cr Cr 0.3209 0.6236 'International Tables Vol C Tables 4.2.6.8 and 6.1.1.4'
N N 0.0061 0.0033 'International Tables Vol C Tables 4.2.6.8 and 6.1.1.4'
O O 0.0106 0.0060 'International Tables Vol C Tables 4.2.6.8 and 6.1.1.4'

loop_
_geom_angle_atom_site_label_1
_geom_angle_atom_site_label_2
_geom_angle_atom_site_label_3
_geom_angle
_geom_angle_site_symmetry_1
_geom_angle_site_symmetry_3
Cr1 O1A Ag1 139.8(10) . .
Cr1 O1B Ag1 145.5(9) . .
O1C O3B Cr1 65.4(5) . .
O3B O1C O1C 135.2(8) . 2_556
O3B O1C Cr1 62.9(5) . .
O1C O1C Cr1 73.4(5) 2_556 .
O3B O1C Cr1 163.1(7) . 2_556
O1C O1C Cr1 58.5(4) 2_556 2_556
Cr1 O1C Cr1 131.9(5) . 2_556
N9 Ag1 N19 171.45(13) . .
N9 Ag1 O1A 91.9(2) . .
N19 Ag1 O1A 89.7(3) . .
N9 Ag1 O1B 87.5(3) . .
N19 Ag1 O1B 89.9(2) . .
O1A Ag1 O1B 27.9(3) . .
O2B Cr1 O1B 124.7(8) . .
O2B Cr1 O1A 87.2(8) . .
O1B Cr1 O1A 46.6(5) . .
O2B Cr1 O2A 21.5(8) . .
O1B Cr1 O2A 144.6(6) . .
O1A Cr1 O2A 108.3(7) . .
O2B Cr1 O3B 117.3(7) . .
O1B Cr1 O3B 105.7(7) . .
O1A Cr1 O3B 152.2(7) . .
O2A Cr1 O3B 97.5(6) . .
O2B Cr1 O3A 105.9(8) . .
O1B Cr1 O3A 69.2(6) . .
O1A Cr1 O3A 105.1(4) . .
O2A Cr1 O3A 103.2(5) . .
O3B Cr1 O3A 57.7(5) . .
O2B Cr1 O1C 127.8(8) . .
O1B Cr1 O1C 105.6(5) . .
O1A Cr1 O1C 124.3(5) . .
O2A Cr1 O1C 109.8(5) . .
O3B Cr1 O1C 51.7(5) . .
O3A Cr1 O1C 104.0(4) . .
O2B Cr1 O1C 103.4(8) . 2_556
O1B Cr1 O1C 102.0(5) . 2_556
O1A Cr1 O1C 86.4(4) . 2_556
O2A Cr1 O1C 100.2(5) . 2_556
O3B Cr1 O1C 99.3(6) . 2_556
O3A Cr1 O1C 148.9(3) . 2_556
O1C Cr1 O1C 48.1(5) . 2_556
C8 N9 C4 104.5(3) . .
C8 N9 Ag1 120.0(2) . .
C4 N9 Ag1 135.5(3) . .
C2 N1 C6 128.6(3) . .
C2 N1 H1 115.7 . .
C6 N1 H1 115.7 . .
C4 N3 C2 118.0(3) . .
C4 N3 C3 122.7(3) . .
C2 N3 C3 119.3(3) . .
C18 N19 C14 104.6(3) . .
C18 N19 Ag1 117.4(3) . .
C14 N19 Ag1 137.3(3) . .
C8 N7 C5 106.5(3) . .
C8 N7 C7 125.8(3) . .
C5 N7 C7 127.6(3) . .
C18 N17 C15 105.6(3) . .
C18 N17 C17 127.4(4) . .
C15 N17 C17 127.1(3) . .
O16 C16 N11 122.4(4) . .
O16 C16 C15 127.7(4) . .
N11 C16 C15 109.9(3) . .
N3 C3 H3A 109.5 . .
N3 C3 H3B 109.5 . .
H3A C3 H3B 109.5 . .
N3 C3 H3C 109.5 . .
H3A C3 H3C 109.5 . .
H3B C3 H3C 109.5 . .
N19 C14 C15 110.2(3) . .
N19 C14 N13 126.9(3) . .
C15 C14 N13 122.9(3) . .
O6 C6 N1 120.8(4) . .
O6 C6 C5 128.6(4) . .
N1 C6 C5 110.6(3) . .
C4 C5 N7 105.8(3) . .
C4 C5 C6 122.4(4) . .
N7 C5 C6 131.7(3) . .
O2 C2 N1 120.9(3) . .
O2 C2 N3 121.7(3) . .
N1 C2 N3 117.3(3) . .
N9 C4 C5 110.7(3) . .
N9 C4 N3 126.2(3) . .
C5 C4 N3 123.1(3) . .
C14 N13 C12 118.9(3) . .
C14 N13 C13 122.2(3) . .
C12 N13 C13 119.0(3) . .
C16 N11 C12 130.0(3) . .
C16 N11 H11 115.0 . .
C12 N11 H11 115.0 . .
N7 C7 H7A 109.5 . .
N7 C7 H7B 109.5 . .
H7A C7 H7B 109.5 . .
N7 C7 H7C 109.5 . .
H7A C7 H7C 109.5 . .
H7B C7 H7C 109.5 . .
N19 C18 N17 113.4(4) . .
N19 C18 H18 123.3 . .
N17 C18 H18 123.3 . .
N9 C8 N7 112.5(3) . .
N9 C8 H8 123.8 . .
N7 C8 H8 123.8 . .
O12 C12 N13 122.5(4) . .
O12 C12 N11 121.9(4) . .
N13 C12 N11 115.5(4) . .
N13 C13 H13A 109.5 . .
N13 C13 H13B 109.5 . .
H13A C13 H13B 109.5 . .
N13 C13 H13C 109.5 . .
H13A C13 H13C 109.5 . .
H13B C13 H13C 109.5 . .
C14 C15 N17 106.3(3) . .
C14 C15 C16 122.8(4) . .
N17 C15 C16 130.9(4) . .
N17 C17 H17A 109.5 . .
N17 C17 H17B 109.5 . .
H17A C17 H17B 109.5 . .
N17 C17 H17C 109.5 . .
H17A C17 H17C 109.5 . .
H17B C17 H17C 109.5 . .

loop_
_geom_bond_atom_site_label_1
_geom_bond_atom_site_label_2
_geom_bond_distance
_geom_bond_site_symmetry_2
O1A Cr1 1.587(9) .
O1A Ag1 2.549(9) .
O2A Cr1 1.620(10) .
O3A Cr1 1.661(7) .
O1B Cr1 1.519(9) .
O1B Ag1 2.550(12) .
O2B Cr1 1.461(12) .
O3B O1C 1.460(14) .
O3B Cr1 1.657(10) .
O1C O1C 1.478(15) 2_556
O1C Cr1 1.693(6) .
O1C Cr1 1.903(7) 2_556
Ag1 N9 2.170(3) .
Ag1 N19 2.171(3) .
Cr1 O1C 1.903(7) 2_556
N9 C8 1.336(5) .
N9 C4 1.363(4) .
N1 C2 1.373(5) .
N1 C6 1.394(5) .
N1 H1 0.8600 .
N3 C4 1.370(5) .
N3 C2 1.381(4) .
N3 C3 1.475(5) .
N19 C18 1.325(5) .
N19 C14 1.365(5) .
O2 C2 1.233(4) .
O16 C16 1.219(5) .
N7 C8 1.341(5) .
N7 C5 1.380(5) .
N7 C7 1.475(5) .
O6 C6 1.220(4) .
N17 C18 1.341(5) .
N17 C15 1.383(5) .
N17 C17 1.468(5) .
C16 N11 1.385(5) .
C16 C15 1.435(5) .
C3 H3A 0.9600 .
C3 H3B 0.9600 .
C3 H3C 0.9600 .
C14 C15 1.367(5) .
C14 N13 1.370(5) .
C6 C5 1.426(5) .
C5 C4 1.366(5) .
O12 C12 1.214(5) .
N13 C12 1.389(5) .
N13 C13 1.473(5) .
N11 C12 1.393(5) .
N11 H11 0.8600 .
C7 H7A 0.9600 .
C7 H7B 0.9600 .
C7 H7C 0.9600 .
C18 H18 0.9300 .
C8 H8 0.9300 .
C13 H13A 0.9600 .
C13 H13B 0.9600 .
C13 H13C 0.9600 .
C17 H17A 0.9600 .
C17 H17B 0.9600 .
C17 H17C 0.9600 .
